data_7133682
loop_
_publ_author_name
'Cho, Hsien-Liang'
'Gullett, Kelly L.'
'Fout, Alison R.'

_publ_section_title
;
 Synthesis and characterization of tetrapodal nickel complexes with
 adaptable ligand binding geometries.
;
_journal_issue 76
_journal_name_full 'Chemical communications (Cambridge, England)'
_journal_page_first 10564
_journal_page_last 10567
_journal_paper_doi 10.1039/d4cc03186e
_journal_volume 60
_journal_year 2024
_chemical_formula_moiety 'C41 H45 Ag N7 Ni, 1(C F3 O3 S)'
_chemical_formula_sum 'C42 H45 Ag F3 N7 Ni O3 S'
_chemical_formula_weight 951.49
_space_group_crystal_system monoclinic
_space_group_IT_number 14
_space_group_name_Hall '-P 2yn'
_space_group_name_H-M_alt 'P 1 21/n 1'
_atom_sites_solution_hydrogens geom
_atom_sites_solution_primary dual
_audit_creation_date 2024-06-27
_audit_creation_method
;
Olex2 1.5
(compiled 2023.08.24 svn.re1ec1418 for OlexSys, GUI svn.r6817)
;
_audit_update_record
;
2024-06-28 deposited with the CCDC.	2024-08-28 downloaded from the CCDC.
;
_cell_angle_alpha 90
_cell_angle_beta 102.067(3)
_cell_angle_gamma 90
_cell_formula_units_Z 4
_cell_length_a 10.8971(10)
_cell_length_b 15.1770(14)
_cell_length_c 24.243(2)
_cell_measurement_reflns_used 9753
_cell_measurement_temperature 110.00
_cell_measurement_theta_max 70.284
_cell_measurement_theta_min 3.458
_cell_volume 3920.8(6)
_computing_cell_refinement 'SAINT V8.40B (?, 2016)'
_computing_data_collection 'APEX 3 (Bruker, 2018)'
_computing_data_reduction 'SAINT V8.40B (?, 2016)'
_computing_molecular_graphics 'Olex2 1.5 (Dolomanov et al., 2009)'
_computing_publication_material 'Olex2 1.5 (Dolomanov et al., 2009)'
_computing_structure_refinement 'SHELXL 2019/1 (Sheldrick, 2015)'
_computing_structure_solution 'SHELXT 2018/2 (Sheldrick, 2018)'
_diffrn_ambient_temperature 110.00
_diffrn_measured_fraction_theta_full 0.999
_diffrn_measured_fraction_theta_max 0.996
_diffrn_measurement_device_type 'Bruker Venture (Photon 3)'
_diffrn_measurement_method '\f and \w scans'
_diffrn_radiation_type CuK\a
_diffrn_radiation_wavelength 1.54178
_diffrn_reflns_av_R_equivalents 0.0379
_diffrn_reflns_av_unetI/netI 0.0211
_diffrn_reflns_Laue_measured_fraction_full 0.999
_diffrn_reflns_Laue_measured_fraction_max 0.996
_diffrn_reflns_limit_h_max 13
_diffrn_reflns_limit_h_min -13
_diffrn_reflns_limit_k_max 18
_diffrn_reflns_limit_k_min -18
_diffrn_reflns_limit_l_max 29
_diffrn_reflns_limit_l_min -29
_diffrn_reflns_number 54684
_diffrn_reflns_point_group_measured_fraction_full 0.999
_diffrn_reflns_point_group_measured_fraction_max 0.996
_diffrn_reflns_theta_full 67.679
_diffrn_reflns_theta_max 70.374
_diffrn_reflns_theta_min 3.458
_diffrn_source 'Bruker Venture Cu-IuS'
_diffrn_source_current 1.0
_diffrn_source_power 0.05
_diffrn_source_voltage 50.0
_diffrn_standards_number 0
_exptl_absorpt_coefficient_mu 5.647
_exptl_absorpt_correction_T_max 0.3841
_exptl_absorpt_correction_T_min 0.2705
_exptl_absorpt_correction_type multi-scan
_exptl_absorpt_process_details
;
SADABS-2016/2 (Bruker,2016/2) was used for absorption correction. 
wR2(int) was 0.0810 before and 0.0579 after correction. 
The Ratio of minimum to maximum transmission is 0.7042. 
The \l/2 correction factor is Not present.
;
_exptl_crystal_colour red
_exptl_crystal_colour_primary red
_exptl_crystal_density_diffrn 1.612
_exptl_crystal_description plate
_exptl_crystal_F_000 1952
_exptl_crystal_size_max 0.102
_exptl_crystal_size_mid 0.094
_exptl_crystal_size_min 0.043
_refine_diff_density_max 1.679
_refine_diff_density_min -1.233
_refine_diff_density_rms 0.113
_refine_ls_extinction_method none
_refine_ls_goodness_of_fit_ref 1.066
_refine_ls_hydrogen_treatment constr
_refine_ls_matrix_type full
_refine_ls_number_parameters 643
_refine_ls_number_reflns 7470
_refine_ls_number_restraints 1025
_refine_ls_restrained_S_all 1.036
_refine_ls_R_factor_all 0.0461
_refine_ls_R_factor_gt 0.0451
_refine_ls_shift/su_max 0.001
_refine_ls_shift/su_mean 0.000
_refine_ls_structure_factor_coef Fsqd
_refine_ls_weighting_details 'w=1/[\s^2^(Fo^2^)+(0.0756P)^2^+11.6885P] where P=(Fo^2^+2Fc^2^)/3'
_refine_ls_weighting_scheme calc
_refine_ls_wR_factor_gt 0.1316
_refine_ls_wR_factor_ref 0.1327
_reflns_Friedel_coverage 0.000
_reflns_number_gt 7261
_reflns_number_total 7470
_reflns_threshold_expression 'I > 2\s(I)'
_cod_data_source_file d4cc03186e2.cif
_cod_data_source_block af_hlc_pi2ni_agotf
_cod_depositor_comments 'Adding full bibliography for 7133679--7133683.cif.'
_cod_original_cell_volume 3920.9(6)
_cod_database_code 7133682
_shelx_shelxl_version_number 2019/1
_shelx_space_group_comment
;
The symmetry employed for this shelxl refinement is uniquely defined
by the following loop, which should always be used as a source of
symmetry information in preference to the above space-group names.
They are only intended as comments.
;
_shelx_estimated_absorpt_t_max 0.793
_shelx_estimated_absorpt_t_min 0.597
_olex2_refinement_description
;
1. Fixed Uiso
 At 1.2 times of:
  All C(H) groups, All C(H,H) groups
 At 1.5 times of:
  All C(H,H,H) groups
2. Restrained distances
 C5C-F8C \\sim C5C-F7C \\sim C5C-F6C
 with sigma of 0.02
 F8C-F7C \\sim F7C-F6C \\sim F6C-F8C
 with sigma of 0.04
 S1C-F8C \\sim S1C-F7C \\sim S1C-F6C
 with sigma of 0.04
 S1C-O3C \\sim S1C-O2C \\sim S1C-O4C
 with sigma of 0.02
 O3C-O2C \\sim O2C-O4C \\sim O3C-O4C
 with sigma of 0.04
 C5C-O3C \\sim C5C-O2C \\sim C5C-O4C
 with sigma of 0.04
 C14C-F16C \\sim C14C-F15C \\sim C14C-F17C
 with sigma of 0.02
 F16C-F15C \\sim F15C-F17C \\sim F17C-F16C
 with sigma of 0.04
 S10C-F16C \\sim S10C-F15C \\sim S10C-F17C
 with sigma of 0.04
 S10C-O11C \\sim S10C-O13C \\sim S10C-O12C
 with sigma of 0.02
 O11C-O13C \\sim O13C-O12C \\sim O11C-O12C
 with sigma of 0.04
 C14C-O11C \\sim C14C-O13C \\sim C14C-O12C
 with sigma of 0.04
 C25C-F28C \\sim C25C-F26C \\sim C25C-F27C
 with sigma of 0.02
 F28C-F26C \\sim F26C-F27C \\sim F27C-F28C
 with sigma of 0.04
 S21C-F28C \\sim S21C-F26C \\sim S21C-F27C
 with sigma of 0.04
 S21C-O22C \\sim S21C-O23C \\sim S21C-O24C
 with sigma of 0.02
 O22C-O23C \\sim O23C-O24C \\sim O22C-O24C
 with sigma of 0.04
 C25C-O22C \\sim C25C-O23C \\sim C25C-O24C
 with sigma of 0.04
 C4-C5 \\sim C5-C6 \\sim C6-C1 \\sim C1-C2 \\sim C2-C3 \\sim C3-C4
 with sigma of 0.02
 C4-C2 \\sim C6-C2 \\sim C5-C3 \\sim C5-C1 \\sim C1-C3 \\sim C4-C6
 with sigma of 0.04
 C1A-C2A \\sim C2A-C3A \\sim C3A-C4A \\sim C4A-C5A \\sim C5A-C6A \\sim C6A-C1A
 with sigma of 0.02
 C1A-C5A \\sim C3A-C5A \\sim C2A-C6A \\sim C2A-C4A \\sim C4A-C6A \\sim C1A-C3A
 with sigma of 0.04
 N7-C1 \\sim N7-C1A
 with sigma of 0.005
3. Uiso/Uaniso restraints and constraints
S1C \\sim F6C \\sim F7C \\sim F8C \\sim O2C \\sim O3C \\sim O4C \\sim C5C \\sim
S21C \\sim F26C \\sim F27C \\sim F28C \\sim O22C \\sim O23C \\sim O24C \\sim
C25C \\sim S10C \\sim F15C \\sim F16C \\sim F17C \\sim O11C \\sim O12C \\sim
O13C \\sim C14C: within 2A with sigma of 0.01 and sigma for terminal atoms of
0.02 within 2A
C1 \\sim C2 \\sim C3 \\sim C4 \\sim C5 \\sim C6 \\sim C1A \\sim C2A \\sim C3A
\\sim C4A \\sim C5A \\sim C6A: within 2A with sigma of 0.01 and sigma for
terminal atoms of 0.02 within 2A
Uanis(S10C) = Uanis(O13C)
4. Rigid body (RIGU) restrains
 S1C, F6C, F7C, F8C, O2C, O3C, O4C, C5C, S21C, F26C, F27C, F28C, O22C, O23C,
 O24C, C25C, S10C, F15C, F16C, F17C, O11C, O12C, O13C, C14C
 with sigma for 1-2 distances of 0.01 and sigma for 1-3 distances of 0.01
 C1, C2, C3, C4, C5, C6, C1A, C2A, C3A, C4A, C5A, C6A
 with sigma for 1-2 distances of 0.01 and sigma for 1-3 distances of 0.01
5. Others
 1*[Sof(C5C)+Sof(S1C)+Sof(F6C)+Sof(F7C)+Sof(F8C)+Sof(O2C)+Sof(O3C)+Sof(O4C)]+1*
 [Sof(C25C)+Sof(S21C)+Sof(F26C)+Sof(F27C)+Sof(F28C)+Sof(O22C)+Sof(O23C)+
 Sof(O24C)]+1*[Sof(C14C)+Sof(S10C)+Sof(F15C)+Sof(F16C)+Sof(F17C)+Sof(O11C)+
 Sof(O12C)+Sof(O13C)]=1 with esd of 0.0001
 Sof(C5C)=Sof(S1C)=Sof(F6C)=Sof(F7C)=Sof(F8C)=Sof(O2C)=Sof(O3C)=Sof(O4C)=FVAR(1)
 Sof(C14C)=Sof(S10C)=Sof(F15C)=Sof(F16C)=Sof(F17C)=Sof(O11C)=Sof(O12C)=
 Sof(O13C)=FVAR(2)
 Sof(C25C)=Sof(S21C)=Sof(F26C)=Sof(F27C)=Sof(F28C)=Sof(O22C)=Sof(O23C)=
 Sof(O24C)=FVAR(3)
 Sof(C1A)=Sof(H1A)=Sof(C2A)=Sof(H2AA)=Sof(H2AB)=Sof(C3A)=Sof(H3AA)=Sof(H3AB)=
 Sof(C4A)=Sof(H4AA)=Sof(H4AB)=Sof(C5A)=Sof(H5AA)=Sof(H5AB)=Sof(C6A)=Sof(H6AA)=
 Sof(H6AB)=1-FVAR(4)
 Sof(C4)=Sof(H4A)=Sof(H4B)=Sof(C1)=Sof(H1)=Sof(C2)=Sof(H2A)=Sof(H2B)=Sof(C3)=
 Sof(H3A)=Sof(H3B)=Sof(C5)=Sof(H5A)=Sof(H5B)=Sof(C6)=Sof(H6A)=Sof(H6B)=FVAR(4)
6.a Free rotating group:
 C4(C1,C2,C3,C5,C6), C1A(C2A,C3A,C4A,C5A,C6A), C5C(S1C,F6C,F7C,F8C,O2C,O3C,
 O4C), C25C(S21C,F26C,F27C,F28C,O22C,O23C,O24C), C14C(S10C,F15C,F16C,F17C,O11C,
 O12C,O13C)
6.b Ternary CH refined with riding coordinates:
 C7(H7), C1(H1), C1A(H1A)
6.c Secondary CH2 refined with riding coordinates:
 C8(H8A,H8B), C9(H9A,H9B), C10(H10A,H10B), C11(H11A,H11B), C12(H12A,H12B),
 C4(H4A,H4B), C2(H2A,H2B), C3(H3A,H3B), C5(H5A,H5B), C6(H6A,H6B), C2A(H2AA,
 H2AB), C3A(H3AA,H3AB), C4A(H4AA,H4AB), C5A(H5AA,H5AB), C6A(H6AA,H6AB)
6.d Aromatic/amide H refined with riding coordinates:
 C13(H13), C15(H15), C16(H16), C21(H21), C22(H22), C24(H24), C26(H26),
 C27(H27), C28(H28), C33(H33), C34(H34), C35(H35), C36(H36), C38(H38), C39(H39),
  C40(H40), C41(H41)
6.e Idealised Me refined as rotating group:
 C19(H19A,H19B,H19C), C31(H31A,H31B,H31C)
;
_olex2_exptl_crystal_mounting_method 'The crystal was mounted on a MITIGEN holder'
_olex2_submission_original_sample_id AFB_HC_240625_dV_HLC_pi2Ni_AgOTf_20230712
_olex2_submission_special_instructions 'No special instructions were received'

loop_
_space_group_symop_operation_xyz
'x, y, z'
'-x+1/2, y+1/2, -z+1/2'
'-x, -y, -z'
'x-1/2, -y-1/2, z-1/2'

loop_
_atom_site_label
_atom_site_type_symbol
_atom_site_fract_x
_atom_site_fract_y
_atom_site_fract_z
_atom_site_U_iso_or_equiv
_atom_site_adp_type
_atom_site_occupancy
_atom_site_site_symmetry_order
_atom_site_calc_flag
_atom_site_refinement_flags_posn
_atom_site_refinement_flags_adp
_atom_site_refinement_flags_occupancy
_atom_site_disorder_assembly
_atom_site_disorder_group
Ag1 Ag 0.65892(2) 0.42859(2) 0.42297(2) 0.02563(11) Uani 1 1 d . . . . .
Ni1 Ni 0.63810(5) 0.45541(3) 0.30433(2) 0.01363(14) Uani 1 1 d . . . . .
N1 N 0.5743(2) 0.47320(17) 0.21973(11) 0.0148(5) Uani 1 1 d . . . . .
N2 N 0.7740(2) 0.55009(18) 0.29810(12) 0.0174(5) Uani 1 1 d . . . . .
N3 N 0.7713(2) 0.36750(18) 0.28557(12) 0.0175(5) Uani 1 1 d . . . . .
N4 N 0.5113(3) 0.54167(18) 0.32588(11) 0.0169(5) Uani 1 1 d . . . . .
N5 N 0.4997(2) 0.36544(17) 0.30997(11) 0.0153(5) Uani 1 1 d . . . . .
N6 N 0.6637(3) 0.5642(2) 0.44427(13) 0.0227(6) Uani 1 1 d . . . . .
N7 N 0.6458(3) 0.2894(2) 0.41937(12) 0.0232(6) Uani 1 1 d D . . . .
C7 C 0.7322(3) 0.5886(3) 0.50139(15) 0.0249(7) Uani 1 1 d . . . . .
H7 H 0.729406 0.654128 0.505123 0.030 Uiso 1 1 calc R U . . .
C8 C 0.8690(4) 0.5601(3) 0.51091(16) 0.0317(9) Uani 1 1 d . . . . .
H8A H 0.910484 0.590799 0.483714 0.038 Uiso 1 1 calc R U . . .
H8B H 0.873534 0.495948 0.504357 0.038 Uiso 1 1 calc R U . . .
C9 C 0.9378(4) 0.5820(4) 0.57140(18) 0.0418(11) Uani 1 1 d . . . . .
H9A H 1.025509 0.560699 0.577362 0.050 Uiso 1 1 calc R U . . .
H9B H 0.939902 0.646653 0.576778 0.050 Uiso 1 1 calc R U . . .
C10 C 0.8727(5) 0.5390(4) 0.61484(18) 0.0457(11) Uani 1 1 d . . . . .
H10A H 0.876795 0.474073 0.611645 0.055 Uiso 1 1 calc R U . . .
H10B H 0.916699 0.555888 0.653341 0.055 Uiso 1 1 calc R U . . .
C11 C 0.7368(5) 0.5678(3) 0.60535(18) 0.0392(10) Uani 1 1 d . . . . .
H11A H 0.733111 0.631879 0.612364 0.047 Uiso 1 1 calc R U . . .
H11B H 0.695259 0.536984 0.632454 0.047 Uiso 1 1 calc R U . . .
C12 C 0.6667(4) 0.5475(3) 0.54515(16) 0.0307(8) Uani 1 1 d . . . . .
H12A H 0.661746 0.482838 0.539628 0.037 Uiso 1 1 calc R U . . .
H12B H 0.580054 0.570568 0.539571 0.037 Uiso 1 1 calc R U . . .
C13 C 0.5596(4) 0.2494(2) 0.38372(15) 0.0237(7) Uani 1 1 d . . . . .
H13 H 0.545310 0.189405 0.391703 0.028 Uiso 1 1 calc R U . . .
C14 C 0.4834(3) 0.2847(2) 0.33376(14) 0.0189(6) Uani 1 1 d . . . . .
C15 C 0.3653(3) 0.2500(2) 0.30898(14) 0.0216(7) Uani 1 1 d . . . . .
H15 H 0.331938 0.194866 0.317260 0.026 Uiso 1 1 calc R U . . .
C16 C 0.3065(3) 0.3119(2) 0.26997(14) 0.0191(6) Uani 1 1 d . . . . .
H16 H 0.225275 0.307423 0.246387 0.023 Uiso 1 1 calc R U . . .
C17 C 0.3908(3) 0.3820(2) 0.27238(13) 0.0151(6) Uani 1 1 d . . . . .
C18 C 0.3674(3) 0.4718(2) 0.24327(13) 0.0154(6) Uani 1 1 d . . . . .
C19 C 0.2277(3) 0.4789(2) 0.21548(15) 0.0210(7) Uani 1 1 d . . . . .
H19A H 0.205929 0.432868 0.186742 0.031 Uiso 1 1 calc R U . . .
H19B H 0.210823 0.536897 0.197766 0.031 Uiso 1 1 calc R U . . .
H19C H 0.177187 0.471392 0.244177 0.031 Uiso 1 1 calc R U . . .
C20 C 0.4005(3) 0.5441(2) 0.28780(13) 0.0158(6) Uani 1 1 d . . . . .
C21 C 0.3268(3) 0.6150(2) 0.29808(14) 0.0204(7) Uani 1 1 d . . . . .
H21 H 0.246118 0.630675 0.277031 0.024 Uiso 1 1 calc R U . . .
C22 C 0.3951(3) 0.6582(2) 0.34538(15) 0.0230(7) Uani 1 1 d . . . . .
H22 H 0.370845 0.709808 0.362544 0.028 Uiso 1 1 calc R U . . .
C23 C 0.5065(3) 0.6107(2) 0.36260(15) 0.0208(7) Uani 1 1 d . . . . .
C24 C 0.5862(3) 0.6215(2) 0.41724(15) 0.0229(7) Uani 1 1 d . . . . .
H24 H 0.581448 0.676418 0.435451 0.027 Uiso 1 1 calc R U . . .
C25 C 0.4499(3) 0.4824(2) 0.19989(13) 0.0151(6) Uani 1 1 d . . . . .
C26 C 0.4026(3) 0.5021(2) 0.14347(14) 0.0211(7) Uani 1 1 d . . . . .
H26 H 0.315060 0.510536 0.130123 0.025 Uiso 1 1 calc R U . . .
C27 C 0.4833(3) 0.5094(2) 0.10721(14) 0.0225(7) Uani 1 1 d . . . . .
H27 H 0.452012 0.522771 0.068535 0.027 Uiso 1 1 calc R U . . .
C28 C 0.6114(3) 0.4971(2) 0.12754(14) 0.0203(7) Uani 1 1 d . . . . .
H28 H 0.668262 0.499975 0.102742 0.024 Uiso 1 1 calc R U . . .
C29 C 0.6548(3) 0.4805(2) 0.18460(13) 0.0159(6) Uani 1 1 d . . . . .
C30 C 0.7962(3) 0.4726(2) 0.21061(14) 0.0171(6) Uani 1 1 d . . . . .
C31 C 0.8707(3) 0.4807(2) 0.16411(15) 0.0235(7) Uani 1 1 d . . . . .
H31A H 0.844573 0.434251 0.136033 0.035 Uiso 1 1 calc R U . . .
H31B H 0.960443 0.474605 0.180466 0.035 Uiso 1 1 calc R U . . .
H31C H 0.854872 0.538474 0.145941 0.035 Uiso 1 1 calc R U . . .
C32 C 0.8252(3) 0.3835(2) 0.24113(14) 0.0181(6) Uani 1 1 d . . . . .
C33 C 0.9053(3) 0.3219(2) 0.22479(16) 0.0254(7) Uani 1 1 d . . . . .
H33 H 0.939994 0.332613 0.192564 0.031 Uiso 1 1 calc R U . . .
C34 C 0.9348(3) 0.2446(2) 0.25561(18) 0.0296(8) Uani 1 1 d . . . . .
H34 H 0.989369 0.202258 0.244758 0.035 Uiso 1 1 calc R U . . .
C35 C 0.8832(3) 0.2307(2) 0.30218(17) 0.0275(8) Uani 1 1 d . . . . .
H35 H 0.903892 0.179660 0.324927 0.033 Uiso 1 1 calc R U . . .
C36 C 0.8006(3) 0.2929(2) 0.31492(16) 0.0231(7) Uani 1 1 d . . . . .
H36 H 0.762670 0.282193 0.346177 0.028 Uiso 1 1 calc R U . . .
C37 C 0.8320(3) 0.5484(2) 0.25402(14) 0.0168(6) Uani 1 1 d . . . . .
C38 C 0.9169(3) 0.6133(2) 0.24741(15) 0.0229(7) Uani 1 1 d . . . . .
H38 H 0.959681 0.609753 0.217135 0.028 Uiso 1 1 calc R U . . .
C39 C 0.9398(3) 0.6836(2) 0.28471(16) 0.0267(8) Uani 1 1 d . . . . .
H39 H 0.996352 0.729205 0.279824 0.032 Uiso 1 1 calc R U . . .
C40 C 0.8785(3) 0.6858(2) 0.32911(16) 0.0260(7) Uani 1 1 d . . . . .
H40 H 0.891234 0.733189 0.355288 0.031 Uiso 1 1 calc R U . . .
C41 C 0.7981(3) 0.6172(2) 0.33457(15) 0.0228(7) Uani 1 1 d . . . . .
H41 H 0.758070 0.617803 0.365809 0.027 Uiso 1 1 calc R U . . .
C4 C 0.9408(3) 0.2057(3) 0.55647(12) 0.0404(13) Uani 0.834(5) 1 d DG U P A 1
H4A H 0.985805 0.168626 0.587830 0.049 Uiso 0.834(5) 1 calc R U P A 1
H4B H 0.995401 0.256296 0.552204 0.049 Uiso 0.834(5) 1 calc R U P A 1
C1 C 0.7136(3) 0.2379(2) 0.46687(11) 0.0299(10) Uani 0.834(5) 1 d DG U P A 1
H1 H 0.660809 0.186081 0.472311 0.036 Uiso 0.834(5) 1 calc R U P A 1
C2 C 0.8359(4) 0.2037(3) 0.45237(10) 0.0464(14) Uani 0.834(5) 1 d DG U P A 1
H2A H 0.885620 0.254225 0.443198 0.056 Uiso 0.834(5) 1 calc R U P A 1
H2B H 0.815483 0.165413 0.418649 0.056 Uiso 0.834(5) 1 calc R U P A 1
C3 C 0.9147(4) 0.1514(2) 0.50165(14) 0.0638(17) Uani 0.834(5) 1 d DG U P A 1
H3A H 0.995445 0.134434 0.492027 0.077 Uiso 0.834(5) 1 calc R U P A 1
H3B H 0.869585 0.096801 0.507558 0.077 Uiso 0.834(5) 1 calc R U P A 1
C5 C 0.8185(3) 0.2399(2) 0.57095(9) 0.0390(12) Uani 0.834(5) 1 d DG U P A 1
H5A H 0.838900 0.278261 0.604671 0.047 Uiso 0.834(5) 1 calc R U P A 1
H5B H 0.768761 0.189454 0.580118 0.047 Uiso 0.834(5) 1 calc R U P A 1
C6 C 0.7397(3) 0.2922(2) 0.52168(12) 0.0334(10) Uani 0.834(5) 1 d DG U P A 1
H6A H 0.784823 0.346870 0.515767 0.040 Uiso 0.834(5) 1 calc R U P A 1
H6B H 0.658962 0.309251 0.531305 0.040 Uiso 0.834(5) 1 calc R U P A 1
C1A C 0.7226(14) 0.2353(9) 0.4645(4) 0.033(3) Uani 0.166(5) 1 d DG U P A 2
H1A H 0.725365 0.173908 0.449744 0.039 Uiso 0.166(5) 1 calc R U P A 2
C2A C 0.6547(11) 0.2323(11) 0.5141(6) 0.030(3) Uani 0.166(5) 1 d DG U P A 2
H2AA H 0.644697 0.293066 0.527344 0.036 Uiso 0.166(5) 1 calc R U P A 2
H2AB H 0.569983 0.206842 0.501034 0.036 Uiso 0.166(5) 1 calc R U P A 2
C3A C 0.7278(14) 0.1769(11) 0.5633(5) 0.033(3) Uani 0.166(5) 1 d DG U P A 2
H3AA H 0.685045 0.180227 0.595440 0.039 Uiso 0.166(5) 1 calc R U P A 2
H3AB H 0.728253 0.114545 0.551411 0.039 Uiso 0.166(5) 1 calc R U P A 2
C4A C 0.8638(15) 0.2095(12) 0.5822(4) 0.035(3) Uani 0.166(5) 1 d DG U P A 2
H4AA H 0.863566 0.269129 0.598734 0.042 Uiso 0.166(5) 1 calc R U P A 2
H4AB H 0.909756 0.169691 0.611828 0.042 Uiso 0.166(5) 1 calc R U P A 2
C5A C 0.9317(11) 0.2125(13) 0.5327(6) 0.040(3) Uani 0.166(5) 1 d DG U P A 2
H5AA H 0.941794 0.151740 0.519424 0.048 Uiso 0.166(5) 1 calc R U P A 2
H5AB H 1.016386 0.238001 0.545746 0.048 Uiso 0.166(5) 1 calc R U P A 2
C6A C 0.8586(15) 0.2678(11) 0.4835(6) 0.039(2) Uani 0.166(5) 1 d DG U P A 2
H6AA H 0.858091 0.330224 0.495325 0.046 Uiso 0.166(5) 1 calc R U P A 2
H6AB H 0.901387 0.264548 0.451317 0.046 Uiso 0.166(5) 1 calc R U P A 2
C5C C 0.3991(2) 0.1340(2) 0.49167(14) 0.0476(16) Uani 0.495(2) 1 d DG U P B 1
S1C S 0.2467(2) 0.13747(17) 0.51134(10) 0.0368(7) Uani 0.495(2) 1 d DG U P B 1
F6C F 0.4850(2) 0.0969(3) 0.5317(2) 0.0716(18) Uani 0.495(2) 1 d DG U P B 1
F7C F 0.3929(4) 0.0877(3) 0.44458(18) 0.066(2) Uani 0.495(2) 1 d DG U P B 1
F8C F 0.4381(4) 0.2145(3) 0.4822(2) 0.0602(17) Uani 0.495(2) 1 d DG U P B 1
O2C O 0.1687(3) 0.1812(3) 0.46414(14) 0.0546(17) Uani 0.495(2) 1 d DG U P B 1
O3C O 0.2699(3) 0.1867(3) 0.56325(12) 0.0368(15) Uani 0.495(2) 1 d DG U P B 1
O4C O 0.2178(3) 0.04561(19) 0.51721(17) 0.0369(16) Uani 0.495(2) 1 d DG U P B 1
C25C C 0.2924(5) 0.1746(3) 0.45225(18) 0.037(2) Uani 0.253(2) 1 d DG U P C 2
S21C S 0.2818(5) 0.1505(4) 0.52481(18) 0.0436(15) Uani 0.253(2) 1 d DG U P C 2
F26C F 0.3494(7) 0.1093(4) 0.4310(3) 0.036(2) Uani 0.253(2) 1 d DG U P C 2
F27C F 0.3571(7) 0.2477(4) 0.4492(3) 0.039(2) Uani 0.253(2) 1 d DG U P C 2
F28C F 0.1791(6) 0.1840(5) 0.4195(2) 0.048(2) Uani 0.253(2) 1 d DG U P C 2
O22C O 0.2224(8) 0.2274(5) 0.5421(3) 0.052(3) Uani 0.253(2) 1 d DG U P C 2
O23C O 0.2070(7) 0.0716(4) 0.5192(3) 0.037(3) Uani 0.253(2) 1 d DG U P C 2
O24C O 0.4110(6) 0.1386(5) 0.5529(2) 0.053(3) Uani 0.253(2) 1 d DG U P C 2
C14C C 0.4588(4) 0.0571(3) 0.5271(2) 0.043(2) Uani 0.252(2) 1 d DG U P D 3
S10C S 0.3405(3) 0.1421(2) 0.50483(15) 0.0320(9) Uani 0.252(2) 1 d DG U P D 3
F15C F 0.5191(6) 0.0389(4) 0.4862(3) 0.052(2) Uani 0.252(2) 1 d DG U P D 3
F16C F 0.5439(5) 0.0833(5) 0.5717(3) 0.055(3) Uani 0.252(2) 1 d DG U P D 3
F17C F 0.4073(6) -0.0169(3) 0.5404(3) 0.050(2) Uani 0.252(2) 1 d DG U P D 3
O11C O 0.2819(6) 0.1520(4) 0.5524(2) 0.044(3) Uani 0.252(2) 1 d DG U P D 3
O12C O 0.2612(5) 0.1041(4) 0.4554(2) 0.057(3) Uani 0.252(2) 1 d DG U P D 3
O13C O 0.4138(5) 0.2164(3) 0.4939(3) 0.0320(9) Uani 0.252(2) 1 d DG U P D 3

loop_
_atom_site_aniso_label
_atom_site_aniso_U_11
_atom_site_aniso_U_22
_atom_site_aniso_U_33
_atom_site_aniso_U_23
_atom_site_aniso_U_13
_atom_site_aniso_U_12
Ag1 0.02788(17) 0.02611(17) 0.02148(16) -0.00207(9) 0.00194(11) -0.00366(9)
Ni1 0.0120(3) 0.0132(3) 0.0148(3) -0.0008(2) 0.0006(2) -0.00108(19)
N1 0.0141(12) 0.0122(12) 0.0174(13) -0.0018(10) 0.0018(10) -0.0005(10)
N2 0.0141(12) 0.0177(13) 0.0188(13) 0.0007(11) -0.0004(10) -0.0010(10)
N3 0.0143(12) 0.0150(13) 0.0225(14) 0.0006(11) 0.0025(10) 0.0000(10)
N4 0.0182(13) 0.0149(13) 0.0175(13) -0.0036(10) 0.0038(10) -0.0022(10)
N5 0.0162(12) 0.0137(12) 0.0153(12) -0.0009(10) 0.0015(10) -0.0021(10)
N6 0.0240(15) 0.0262(15) 0.0179(15) -0.0066(11) 0.0043(12) -0.0071(12)
N7 0.0279(15) 0.0215(15) 0.0185(14) 0.0043(11) 0.0012(12) -0.0025(12)
C7 0.0250(18) 0.0337(19) 0.0163(16) -0.0069(14) 0.0051(14) -0.0105(15)
C8 0.0214(18) 0.053(2) 0.0203(18) -0.0069(16) 0.0037(15) -0.0111(16)
C9 0.031(2) 0.067(3) 0.025(2) -0.0094(19) -0.0021(17) -0.008(2)
C10 0.057(3) 0.057(3) 0.0185(19) -0.0026(19) -0.0006(18) -0.003(2)
C11 0.051(3) 0.049(3) 0.020(2) -0.0070(17) 0.0139(19) -0.014(2)
C12 0.031(2) 0.042(2) 0.0220(18) -0.0073(16) 0.0130(15) -0.0135(17)
C13 0.0323(18) 0.0176(16) 0.0212(17) 0.0019(13) 0.0054(14) -0.0041(14)
C14 0.0239(16) 0.0157(15) 0.0166(15) -0.0013(12) 0.0030(13) -0.0035(12)
C15 0.0280(17) 0.0162(15) 0.0207(16) -0.0038(13) 0.0050(13) -0.0073(13)
C16 0.0180(15) 0.0190(15) 0.0193(15) -0.0044(12) 0.0014(12) -0.0049(12)
C17 0.0144(14) 0.0143(14) 0.0167(14) -0.0013(12) 0.0033(11) -0.0002(11)
C18 0.0119(14) 0.0149(14) 0.0184(15) -0.0007(12) 0.0010(11) -0.0004(11)
C19 0.0135(15) 0.0220(16) 0.0254(17) -0.0015(13) -0.0005(13) 0.0004(12)
C20 0.0158(14) 0.0144(15) 0.0178(15) -0.0006(12) 0.0047(12) -0.0020(12)
C21 0.0222(16) 0.0179(15) 0.0217(16) 0.0004(13) 0.0062(13) 0.0026(13)
C22 0.0304(18) 0.0159(15) 0.0243(17) -0.0024(13) 0.0092(14) 0.0020(13)
C23 0.0247(17) 0.0168(15) 0.0220(16) -0.0060(13) 0.0073(13) -0.0017(13)
C24 0.0264(17) 0.0218(16) 0.0222(17) -0.0084(13) 0.0089(14) -0.0076(14)
C25 0.0153(14) 0.0117(13) 0.0175(15) -0.0020(11) 0.0014(12) -0.0004(11)
C26 0.0194(16) 0.0212(16) 0.0196(16) -0.0004(13) -0.0031(12) 0.0013(13)
C27 0.0276(17) 0.0223(16) 0.0153(15) 0.0007(13) -0.0010(13) -0.0010(14)
C28 0.0233(16) 0.0197(16) 0.0183(15) -0.0019(13) 0.0057(13) -0.0025(13)
C29 0.0175(15) 0.0118(14) 0.0182(15) -0.0018(11) 0.0027(12) -0.0007(11)
C30 0.0150(14) 0.0166(15) 0.0205(15) 0.0001(12) 0.0052(12) -0.0004(12)
C31 0.0185(16) 0.0270(18) 0.0272(17) 0.0010(14) 0.0097(13) 0.0007(13)
C32 0.0132(14) 0.0156(15) 0.0245(16) -0.0020(13) 0.0020(12) -0.0009(12)
C33 0.0206(16) 0.0219(17) 0.036(2) -0.0041(15) 0.0102(14) 0.0000(13)
C34 0.0229(17) 0.0195(17) 0.047(2) -0.0031(16) 0.0094(16) 0.0046(14)
C35 0.0233(17) 0.0156(16) 0.042(2) 0.0067(15) 0.0029(15) 0.0039(13)
C36 0.0207(16) 0.0180(16) 0.0302(18) 0.0030(14) 0.0041(14) 0.0000(13)
C37 0.0128(14) 0.0153(14) 0.0203(16) 0.0018(12) -0.0007(12) 0.0017(12)
C38 0.0196(16) 0.0234(17) 0.0254(17) 0.0025(14) 0.0039(13) -0.0036(13)
C39 0.0221(17) 0.0219(17) 0.0328(19) 0.0040(15) -0.0016(14) -0.0094(14)
C40 0.0261(17) 0.0225(17) 0.0262(18) -0.0025(14) -0.0023(14) -0.0079(14)
C41 0.0199(16) 0.0233(17) 0.0228(17) -0.0042(14) -0.0008(13) -0.0038(13)
C4 0.058(3) 0.028(2) 0.024(2) -0.004(2) -0.017(2) 0.014(2)
C1 0.040(2) 0.025(2) 0.0190(19) 0.0066(17) -0.0066(17) -0.0079(18)
C2 0.065(3) 0.038(2) 0.025(2) -0.0079(19) -0.015(2) 0.029(2)
C3 0.093(4) 0.045(3) 0.035(3) -0.012(2) -0.029(3) 0.038(3)
C5 0.052(3) 0.037(3) 0.022(2) 0.0058(19) -0.004(2) -0.005(2)
C6 0.041(2) 0.036(2) 0.020(2) 0.0007(18) 0.0000(17) 0.0026(19)
C1A 0.044(5) 0.029(5) 0.019(4) 0.002(4) -0.006(4) 0.008(4)
C2A 0.040(5) 0.029(5) 0.019(5) 0.004(5) -0.002(5) 0.003(5)
C3A 0.045(6) 0.029(6) 0.020(5) 0.004(5) -0.002(5) 0.002(5)
C4A 0.048(5) 0.025(5) 0.025(5) 0.001(5) -0.008(5) 0.009(5)
C5A 0.053(5) 0.031(5) 0.024(5) 0.001(5) -0.016(5) 0.014(4)
C6A 0.052(4) 0.034(4) 0.023(4) 0.002(4) -0.010(4) 0.012(4)
C5C 0.056(3) 0.047(3) 0.044(3) -0.008(3) 0.020(3) -0.010(3)
S1C 0.0444(15) 0.0432(14) 0.0244(12) -0.0017(10) 0.0106(11) -0.0202(11)
F6C 0.050(3) 0.086(4) 0.078(4) -0.005(4) 0.012(3) -0.005(3)
F7C 0.092(5) 0.051(4) 0.068(4) -0.018(3) 0.044(4) -0.017(4)
F8C 0.073(4) 0.050(3) 0.076(4) -0.023(3) 0.058(3) -0.027(3)
O2C 0.063(4) 0.058(4) 0.038(3) 0.009(3) -0.001(3) -0.016(3)
O3C 0.051(4) 0.034(3) 0.025(3) -0.003(3) 0.008(3) -0.023(3)
O4C 0.050(4) 0.035(3) 0.025(3) 0.000(2) 0.007(3) -0.015(3)
C25C 0.045(4) 0.037(4) 0.032(4) -0.001(3) 0.016(3) -0.007(4)
S21C 0.057(3) 0.047(3) 0.028(3) 0.007(2) 0.012(3) -0.021(2)
F26C 0.050(5) 0.028(4) 0.033(5) -0.002(4) 0.015(4) -0.002(4)
F27C 0.043(5) 0.032(4) 0.050(5) 0.003(4) 0.027(4) -0.002(4)
F28C 0.045(5) 0.057(6) 0.042(5) 0.005(5) 0.009(4) 0.004(4)
O22C 0.075(7) 0.047(6) 0.043(6) -0.003(5) 0.034(5) -0.016(5)
O23C 0.042(6) 0.039(6) 0.032(6) 0.004(4) 0.008(5) -0.015(5)
O24C 0.055(5) 0.064(5) 0.039(5) 0.007(5) 0.004(4) -0.017(5)
C14C 0.044(4) 0.038(5) 0.052(4) 0.001(4) 0.021(4) -0.006(4)
S10C 0.0294(18) 0.0388(18) 0.0297(18) -0.0074(14) 0.0108(14) -0.0014(15)
F15C 0.060(5) 0.045(5) 0.059(5) -0.003(4) 0.032(4) 0.002(4)
F16C 0.044(5) 0.055(6) 0.062(6) 0.010(5) 0.004(5) 0.000(5)
F17C 0.056(5) 0.034(5) 0.064(6) 0.004(4) 0.025(5) -0.009(4)
O11C 0.044(5) 0.047(6) 0.044(6) 0.010(5) 0.014(5) -0.001(5)
O12C 0.058(5) 0.061(5) 0.047(5) -0.009(5) 0.000(5) -0.009(5)
O13C 0.0294(18) 0.0388(18) 0.0297(18) -0.0074(14) 0.0108(14) -0.0014(15)

loop_
_atom_type_symbol
_atom_type_description
_atom_type_scat_dispersion_real
_atom_type_scat_dispersion_imag
_atom_type_scat_source
C C 0.0181 0.0091 'International Tables Vol C Tables 4.2.6.8 and 6.1.1.4'
H H 0.0000 0.0000 'International Tables Vol C Tables 4.2.6.8 and 6.1.1.4'
Ag Ag 0.1306 4.2820 'International Tables Vol C Tables 4.2.6.8 and 6.1.1.4'
F F 0.0727 0.0534 'International Tables Vol C Tables 4.2.6.8 and 6.1.1.4'
N N 0.0311 0.0180 'International Tables Vol C Tables 4.2.6.8 and 6.1.1.4'
Ni Ni -3.0029 0.5091 'International Tables Vol C Tables 4.2.6.8 and 6.1.1.4'
O O 0.0492 0.0322 'International Tables Vol C Tables 4.2.6.8 and 6.1.1.4'
S S 0.3331 0.5567 'International Tables Vol C Tables 4.2.6.8 and 6.1.1.4'

loop_
_geom_angle_atom_site_label_1
_geom_angle_atom_site_label_2
_geom_angle_atom_site_label_3
_geom_angle
_geom_angle_site_symmetry_1
_geom_angle_site_symmetry_3
_geom_angle_publ_flag
N6 Ag1 Ni1 95.70(8) . . ?
N7 Ag1 Ni1 96.30(8) . . ?
N7 Ag1 N6 167.53(11) . . ?
N1 Ni1 Ag1 164.97(8) . . ?
N1 Ni1 N2 86.24(11) . . ?
N1 Ni1 N3 88.40(11) . . ?
N1 Ni1 N4 93.74(11) . . ?
N1 Ni1 N5 93.09(10) . . ?
N2 Ni1 Ag1 105.14(8) . . ?
N3 Ni1 Ag1 102.41(8) . . ?
N3 Ni1 N2 83.61(11) . . ?
N4 Ni1 Ag1 75.58(8) . . ?
N4 Ni1 N2 96.02(11) . . ?
N4 Ni1 N3 177.80(11) . . ?
N4 Ni1 N5 82.21(11) . . ?
N5 Ni1 Ag1 75.21(7) . . ?
N5 Ni1 N2 178.06(11) . . ?
N5 Ni1 N3 98.19(11) . . ?
C25 N1 Ni1 118.6(2) . . ?
C25 N1 C29 120.3(3) . . ?
C29 N1 Ni1 121.0(2) . . ?
C37 N2 Ni1 120.0(2) . . ?
C41 N2 Ni1 121.3(2) . . ?
C41 N2 C37 118.5(3) . . ?
C32 N3 Ni1 119.7(2) . . ?
C36 N3 Ni1 121.6(2) . . ?
C36 N3 C32 118.7(3) . . ?
C20 N4 Ni1 113.2(2) . . ?
C20 N4 C23 105.6(3) . . ?
C23 N4 Ni1 140.0(2) . . ?
C14 N5 Ni1 140.9(2) . . ?
C17 N5 Ni1 112.4(2) . . ?
C17 N5 C14 105.9(3) . . ?
C7 N6 Ag1 117.0(2) . . ?
C24 N6 Ag1 123.4(2) . . ?
C24 N6 C7 117.1(3) . . ?
C13 N7 Ag1 122.1(2) . . ?
C13 N7 C1 117.1(3) . . ?
C13 N7 C1A 117.1(7) . . ?
C1 N7 Ag1 118.9(2) . . ?
C1A N7 Ag1 120.0(7) . . ?
N6 C7 H7 108.4 . . ?
N6 C7 C8 111.0(3) . . ?
N6 C7 C12 109.3(3) . . ?
C8 C7 H7 108.4 . . ?
C8 C7 C12 111.3(3) . . ?
C12 C7 H7 108.4 . . ?
C7 C8 H8A 109.5 . . ?
C7 C8 H8B 109.5 . . ?
C7 C8 C9 110.5(3) . . ?
H8A C8 H8B 108.1 . . ?
C9 C8 H8A 109.5 . . ?
C9 C8 H8B 109.5 . . ?
C8 C9 H9A 109.4 . . ?
C8 C9 H9B 109.4 . . ?
H9A C9 H9B 108.0 . . ?
C10 C9 C8 111.1(4) . . ?
C10 C9 H9A 109.4 . . ?
C10 C9 H9B 109.4 . . ?
C9 C10 H10A 109.5 . . ?
C9 C10 H10B 109.5 . . ?
H10A C10 H10B 108.1 . . ?
C11 C10 C9 110.6(4) . . ?
C11 C10 H10A 109.5 . . ?
C11 C10 H10B 109.5 . . ?
C10 C11 H11A 109.4 . . ?
C10 C11 H11B 109.4 . . ?
C10 C11 C12 111.4(4) . . ?
H11A C11 H11B 108.0 . . ?
C12 C11 H11A 109.4 . . ?
C12 C11 H11B 109.4 . . ?
C7 C12 C11 111.5(3) . . ?
C7 C12 H12A 109.3 . . ?
C7 C12 H12B 109.3 . . ?
C11 C12 H12A 109.3 . . ?
C11 C12 H12B 109.3 . . ?
H12A C12 H12B 108.0 . . ?
N7 C13 H13 116.3 . . ?
N7 C13 C14 127.4(3) . . ?
C14 C13 H13 116.3 . . ?
N5 C14 C13 125.9(3) . . ?
N5 C14 C15 109.9(3) . . ?
C15 C14 C13 122.9(3) . . ?
C14 C15 H15 126.6 . . ?
C16 C15 C14 106.8(3) . . ?
C16 C15 H15 126.6 . . ?
C15 C16 H16 126.9 . . ?
C15 C16 C17 106.3(3) . . ?
C17 C16 H16 126.9 . . ?
N5 C17 C16 111.1(3) . . ?
N5 C17 C18 120.8(3) . . ?
C16 C17 C18 127.8(3) . . ?
C17 C18 C19 108.6(3) . . ?
C20 C18 C17 108.7(3) . . ?
C20 C18 C19 109.1(3) . . ?
C20 C18 C25 109.0(2) . . ?
C25 C18 C17 110.2(2) . . ?
C25 C18 C19 111.3(3) . . ?
C18 C19 H19A 109.5 . . ?
C18 C19 H19B 109.5 . . ?
C18 C19 H19C 109.5 . . ?
H19A C19 H19B 109.5 . . ?
H19A C19 H19C 109.5 . . ?
H19B C19 H19C 109.5 . . ?
N4 C20 C18 120.4(3) . . ?
N4 C20 C21 111.2(3) . . ?
C21 C20 C18 128.3(3) . . ?
C20 C21 H21 126.8 . . ?
C22 C21 C20 106.3(3) . . ?
C22 C21 H21 126.8 . . ?
C21 C22 H22 126.7 . . ?
C21 C22 C23 106.5(3) . . ?
C23 C22 H22 126.7 . . ?
N4 C23 C22 110.2(3) . . ?
N4 C23 C24 125.7(3) . . ?
C22 C23 C24 122.5(3) . . ?
N6 C24 C23 126.7(3) . . ?
N6 C24 H24 116.6 . . ?
C23 C24 H24 116.6 . . ?
N1 C25 C18 115.9(3) . . ?
N1 C25 C26 120.8(3) . . ?
C26 C25 C18 123.3(3) . . ?
C25 C26 H26 120.2 . . ?
C27 C26 C25 119.5(3) . . ?
C27 C26 H26 120.2 . . ?
C26 C27 H27 120.3 . . ?
C26 C27 C28 119.5(3) . . ?
C28 C27 H27 120.3 . . ?
C27 C28 H28 120.5 . . ?
C29 C28 C27 119.0(3) . . ?
C29 C28 H28 120.5 . . ?
N1 C29 C28 120.9(3) . . ?
N1 C29 C30 117.5(3) . . ?
C28 C29 C30 121.6(3) . . ?
C29 C30 C37 107.9(2) . . ?
C31 C30 C29 109.4(3) . . ?
C31 C30 C32 109.8(3) . . ?
C31 C30 C37 110.2(3) . . ?
C32 C30 C29 110.5(3) . . ?
C32 C30 C37 109.1(3) . . ?
C30 C31 H31A 109.5 . . ?
C30 C31 H31B 109.5 . . ?
C30 C31 H31C 109.5 . . ?
H31A C31 H31B 109.5 . . ?
H31A C31 H31C 109.5 . . ?
H31B C31 H31C 109.5 . . ?
N3 C32 C30 117.4(3) . . ?
N3 C32 C33 120.6(3) . . ?
C33 C32 C30 122.0(3) . . ?
C32 C33 H33 120.0 . . ?
C34 C33 C32 120.1(3) . . ?
C34 C33 H33 120.0 . . ?
C33 C34 H34 120.6 . . ?
C35 C34 C33 118.8(3) . . ?
C35 C34 H34 120.6 . . ?
C34 C35 H35 120.9 . . ?
C34 C35 C36 118.3(3) . . ?
C36 C35 H35 120.9 . . ?
N3 C36 C35 123.5(3) . . ?
N3 C36 H36 118.2 . . ?
C35 C36 H36 118.2 . . ?
N2 C37 C30 117.3(3) . . ?
N2 C37 C38 120.8(3) . . ?
C38 C37 C30 121.9(3) . . ?
C37 C38 H38 119.8 . . ?
C37 C38 C39 120.4(3) . . ?
C39 C38 H38 119.8 . . ?
C38 C39 H39 120.8 . . ?
C40 C39 C38 118.4(3) . . ?
C40 C39 H39 120.8 . . ?
C39 C40 H40 120.8 . . ?
C39 C40 C41 118.4(3) . . ?
C41 C40 H40 120.8 . . ?
N2 C41 C40 123.4(3) . . ?
N2 C41 H41 118.3 . . ?
C40 C41 H41 118.3 . . ?
H4A C4 H4B 108.0 . . ?
C3 C4 H4A 109.3 . . ?
C3 C4 H4B 109.3 . . ?
C5 C4 H4A 109.3 . . ?
C5 C4 H4B 109.3 . . ?
C5 C4 C3 111.5 . . ?
N7 C1 H1 108.3 . . ?
N7 C1 C2 108.7(2) . . ?
N7 C1 C6 111.5(2) . . ?
C2 C1 H1 108.3 . . ?
C2 C1 C6 111.5 . . ?
C6 C1 H1 108.3 . . ?
C1 C2 H2A 109.3 . . ?
C1 C2 H2B 109.3 . . ?
C1 C2 C3 111.5 . . ?
H2A C2 H2B 108.0 . . ?
C3 C2 H2A 109.3 . . ?
C3 C2 H2B 109.3 . . ?
C4 C3 H3A 109.3 . . ?
C4 C3 H3B 109.3 . . ?
C2 C3 C4 111.5 . . ?
C2 C3 H3A 109.3 . . ?
C2 C3 H3B 109.3 . . ?
H3A C3 H3B 108.0 . . ?
C4 C5 H5A 109.3 . . ?
C4 C5 H5B 109.3 . . ?
C4 C5 C6 111.5 . . ?
H5A C5 H5B 108.0 . . ?
C6 C5 H5A 109.3 . . ?
C6 C5 H5B 109.3 . . ?
C1 C6 H6A 109.3 . . ?
C1 C6 H6B 109.3 . . ?
C5 C6 C1 111.5 . . ?
C5 C6 H6A 109.3 . . ?
C5 C6 H6B 109.3 . . ?
H6A C6 H6B 108.0 . . ?
N7 C1A H1A 107.9 . . ?
N7 C1A C2A 107.7(10) . . ?
N7 C1A C6A 113.8(10) . . ?
C2A C1A H1A 107.9 . . ?
C6A C1A H1A 107.9 . . ?
C6A C1A C2A 111.5 . . ?
C1A C2A H2AA 109.3 . . ?
C1A C2A H2AB 109.3 . . ?
H2AA C2A H2AB 108.0 . . ?
C3A C2A C1A 111.5 . . ?
C3A C2A H2AA 109.3 . . ?
C3A C2A H2AB 109.3 . . ?
C2A C3A H3AA 109.3 . . ?
C2A C3A H3AB 109.3 . . ?
H3AA C3A H3AB 108.0 . . ?
C4A C3A C2A 111.5 . . ?
C4A C3A H3AA 109.3 . . ?
C4A C3A H3AB 109.3 . . ?
C3A C4A H4AA 109.3 . . ?
C3A C4A H4AB 109.3 . . ?
H4AA C4A H4AB 108.0 . . ?
C5A C4A C3A 111.5 . . ?
C5A C4A H4AA 109.3 . . ?
C5A C4A H4AB 109.3 . . ?
C4A C5A H5AA 109.3 . . ?
C4A C5A H5AB 109.3 . . ?
C4A C5A C6A 111.5 . . ?
H5AA C5A H5AB 108.0 . . ?
C6A C5A H5AA 109.3 . . ?
C6A C5A H5AB 109.3 . . ?
C1A C6A C5A 111.5 . . ?
C1A C6A H6AA 109.3 . . ?
C1A C6A H6AB 109.3 . . ?
C5A C6A H6AA 109.3 . . ?
C5A C6A H6AB 109.3 . . ?
H6AA C6A H6AB 108.0 . . ?
F6C C5C S1C 111.3 . . ?
F6C C5C F7C 107.8 . . ?
F6C C5C F8C 108.4 . . ?
F7C C5C S1C 110.7 . . ?
F8C C5C S1C 111.1 . . ?
F8C C5C F7C 107.4 . . ?
O2C S1C C5C 103.0 . . ?
O2C S1C O3C 115.0 . . ?
O2C S1C O4C 114.8 . . ?
O3C S1C C5C 103.9 . . ?
O3C S1C O4C 114.7 . . ?
O4C S1C C5C 103.1 . . ?
F26C C25C S21C 110.7 . . ?
F27C C25C S21C 111.3 . . ?
F27C C25C F26C 107.8 . . ?
F27C C25C F28C 108.4 . . ?
F28C C25C S21C 111.1 . . ?
F28C C25C F26C 107.5 . . ?
O22C S21C C25C 104.0 . . ?
O22C S21C O24C 114.7 . . ?
O23C S21C C25C 102.9 . . ?
O23C S21C O22C 115.0 . . ?
O23C S21C O24C 114.8 . . ?
O24C S21C C25C 103.1 . . ?
F15C C14C S10C 138.3(6) 3_656 . ?
F15C C14C S10C 110.8 . . ?
F16C C14C S10C 111.1 . . ?
F16C C14C F15C 107.4 . . ?
F17C C14C S10C 111.2 . . ?
F17C C14C F15C 107.8 . . ?
F17C C14C F16C 108.3 . . ?
O11C S10C C14C 103.9 . . ?
O11C S10C O12C 114.7 . . ?
O12C S10C C14C 103.1 . . ?
O13C S10C C14C 102.9 . . ?
O13C S10C O11C 115.0 . . ?
O13C S10C O12C 114.8 . . ?
F17C F15C C14C 165.4(11) 3_656 . ?
F15C F17C C14C 74.7(6) 3_656 . ?

loop_
_geom_bond_atom_site_label_1
_geom_bond_atom_site_label_2
_geom_bond_distance
_geom_bond_site_symmetry_2
_geom_bond_publ_flag
Ag1 Ni1 2.8666(6) . ?
Ag1 N6 2.120(3) . ?
Ag1 N7 2.118(3) . ?
Ni1 N1 2.041(3) . ?
Ni1 N2 2.091(3) . ?
Ni1 N3 2.090(3) . ?
Ni1 N4 2.049(3) . ?
Ni1 N5 2.060(3) . ?
N1 C25 1.347(4) . ?
N1 C29 1.349(4) . ?
N2 C37 1.351(4) . ?
N2 C41 1.338(5) . ?
N3 C32 1.353(4) . ?
N3 C36 1.340(4) . ?
N4 C20 1.358(4) . ?
N4 C23 1.383(4) . ?
N5 C14 1.382(4) . ?
N5 C17 1.360(4) . ?
N6 C7 1.476(4) . ?
N6 C24 1.291(5) . ?
N7 C13 1.288(5) . ?
N7 C1 1.458(4) . ?
N7 C1A 1.479(6) . ?
C7 H7 1.0000 . ?
C7 C8 1.523(5) . ?
C7 C12 1.530(5) . ?
C8 H8A 0.9900 . ?
C8 H8B 0.9900 . ?
C8 C9 1.537(5) . ?
C9 H9A 0.9900 . ?
C9 H9B 0.9900 . ?
C9 C10 1.534(7) . ?
C10 H10A 0.9900 . ?
C10 H10B 0.9900 . ?
C10 C11 1.514(7) . ?
C11 H11A 0.9900 . ?
C11 H11B 0.9900 . ?
C11 C12 1.530(6) . ?
C12 H12A 0.9900 . ?
C12 H12B 0.9900 . ?
C13 H13 0.9500 . ?
C13 C14 1.423(5) . ?
C14 C15 1.404(5) . ?
C15 H15 0.9500 . ?
C15 C16 1.391(5) . ?
C16 H16 0.9500 . ?
C16 C17 1.400(4) . ?
C17 C18 1.531(4) . ?
C18 C19 1.534(4) . ?
C18 C20 1.528(4) . ?
C18 C25 1.528(4) . ?
C19 H19A 0.9800 . ?
C19 H19B 0.9800 . ?
C19 H19C 0.9800 . ?
C20 C21 1.396(5) . ?
C21 H21 0.9500 . ?
C21 C22 1.394(5) . ?
C22 H22 0.9500 . ?
C22 C23 1.398(5) . ?
C23 C24 1.433(5) . ?
C24 H24 0.9500 . ?
C25 C26 1.390(5) . ?
C26 H26 0.9500 . ?
C26 C27 1.371(5) . ?
C27 H27 0.9500 . ?
C27 C28 1.393(5) . ?
C28 H28 0.9500 . ?
C28 C29 1.388(5) . ?
C29 C30 1.543(4) . ?
C30 C31 1.525(4) . ?
C30 C32 1.542(4) . ?
C30 C37 1.553(4) . ?
C31 H31A 0.9800 . ?
C31 H31B 0.9800 . ?
C31 H31C 0.9800 . ?
C32 C33 1.393(5) . ?
C33 H33 0.9500 . ?
C33 C34 1.391(5) . ?
C34 H34 0.9500 . ?
C34 C35 1.378(6) . ?
C35 H35 0.9500 . ?
C35 C36 1.384(5) . ?
C36 H36 0.9500 . ?
C37 C38 1.384(5) . ?
C38 H38 0.9500 . ?
C38 C39 1.387(5) . ?
C39 H39 0.9500 . ?
C39 C40 1.381(6) . ?
C40 H40 0.9500 . ?
C40 C41 1.385(5) . ?
C41 H41 0.9500 . ?
C4 H4A 0.9900 . ?
C4 H4B 0.9900 . ?
C4 C3 1.5388 . ?
C4 C5 1.5376 . ?
C1 H1 1.0000 . ?
C1 C2 1.5378 . ?
C1 C6 1.5386 . ?
C2 H2A 0.9900 . ?
C2 H2B 0.9900 . ?
C2 C3 1.5381 . ?
C3 H3A 0.9900 . ?
C3 H3B 0.9900 . ?
C5 H5A 0.9900 . ?
C5 H5B 0.9900 . ?
C5 C6 1.5379 . ?
C6 H6A 0.9900 . ?
C6 H6B 0.9900 . ?
C1A H1A 1.0000 . ?
C1A C2A 1.5383 . ?
C1A C6A 1.5382 . ?
C2A H2AA 0.9900 . ?
C2A H2AB 0.9900 . ?
C2A C3A 1.5382 . ?
C3A H3AA 0.9900 . ?
C3A H3AB 0.9900 . ?
C3A C4A 1.5382 . ?
C4A H4AA 0.9900 . ?
C4A H4AB 0.9900 . ?
C4A C5A 1.5371 . ?
C5A H5AA 0.9900 . ?
C5A H5AB 0.9900 . ?
C5A C6A 1.5383 . ?
C6A H6AA 0.9900 . ?
C6A H6AB 0.9900 . ?
C5C S1C 1.8226 . ?
C5C F6C 1.3249 . ?
C5C F7C 1.3299 . ?
C5C F8C 1.3285 . ?
S1C O2C 1.4371 . ?
S1C O3C 1.4398 . ?
S1C O4C 1.4428 . ?
C25C S21C 1.8237 . ?
C25C F26C 1.3290 . ?
C25C F27C 1.3256 . ?
C25C F28C 1.3278 . ?
S21C O22C 1.4392 . ?
S21C O23C 1.4380 . ?
S21C O24C 1.4421 . ?
C14C S10C 1.8240 . ?
C14C F15C 1.523(8) 3_656 ?
C14C F15C 1.3291 . ?
C14C F16C 1.3280 . ?
C14C F17C 1.3257 . ?
S10C O11C 1.4386 . ?
S10C O12C 1.4423 . ?
S10C O13C 1.4376 . ?
F15C F15C 1.461(14) 3_656 ?
F15C F17C 1.179(8) 3_656 ?

loop_
_geom_torsion_atom_site_label_1
_geom_torsion_atom_site_label_2
_geom_torsion_atom_site_label_3
_geom_torsion_atom_site_label_4
_geom_torsion
_geom_torsion_site_symmetry_1
_geom_torsion_site_symmetry_2
_geom_torsion_site_symmetry_3
_geom_torsion_site_symmetry_4
_geom_torsion_publ_flag
Ag1 N6 C7 C8 59.1(4) . . . . ?
Ag1 N6 C7 C12 -64.0(4) . . . . ?
Ag1 N6 C24 C23 -15.9(5) . . . . ?
Ag1 N7 C13 C14 17.5(5) . . . . ?
Ag1 N7 C1 C2 -99.5(2) . . . . ?
Ag1 N7 C1 C6 23.8(3) . . . . ?
Ag1 N7 C1A C2A 81.9(9) . . . . ?
Ag1 N7 C1A C6A -42.1(10) . . . . ?
Ni1 N1 C25 C18 -4.2(3) . . . . ?
Ni1 N1 C25 C26 174.5(2) . . . . ?
Ni1 N1 C29 C28 -176.7(2) . . . . ?
Ni1 N1 C29 C30 1.4(4) . . . . ?
Ni1 N2 C37 C30 -1.9(4) . . . . ?
Ni1 N2 C37 C38 176.3(2) . . . . ?
Ni1 N2 C41 C40 -173.8(3) . . . . ?
Ni1 N3 C32 C30 7.1(4) . . . . ?
Ni1 N3 C32 C33 -174.1(2) . . . . ?
Ni1 N3 C36 C35 176.5(3) . . . . ?
Ni1 N4 C20 C18 14.8(4) . . . . ?
Ni1 N4 C20 C21 -168.4(2) . . . . ?
Ni1 N4 C23 C22 163.5(3) . . . . ?
Ni1 N4 C23 C24 -30.4(6) . . . . ?
Ni1 N5 C14 C13 27.5(6) . . . . ?
Ni1 N5 C14 C15 -165.4(3) . . . . ?
Ni1 N5 C17 C16 169.3(2) . . . . ?
Ni1 N5 C17 C18 -16.5(4) . . . . ?
N1 C25 C26 C27 2.2(5) . . . . ?
N1 C29 C30 C31 178.9(3) . . . . ?
N1 C29 C30 C32 57.9(4) . . . . ?
N1 C29 C30 C37 -61.3(3) . . . . ?
N2 C37 C38 C39 -2.9(5) . . . . ?
N3 C32 C33 C34 -2.6(5) . . . . ?
N4 C20 C21 C22 -0.6(4) . . . . ?
N4 C23 C24 N6 -9.6(6) . . . . ?
N5 C14 C15 C16 -1.4(4) . . . . ?
N5 C17 C18 C19 -166.1(3) . . . . ?
N5 C17 C18 C20 -47.6(4) . . . . ?
N5 C17 C18 C25 71.8(4) . . . . ?
N6 C7 C8 C9 -177.3(3) . . . . ?
N6 C7 C12 C11 177.8(3) . . . . ?
N7 C13 C14 N5 9.7(6) . . . . ?
N7 C13 C14 C15 -155.9(4) . . . . ?
N7 C1 C2 C3 178.0(3) . . . . ?
N7 C1 C6 C5 -176.4(3) . . . . ?
N7 C1A C2A C3A 179.8(11) . . . . ?
N7 C1A C6A C5A 176.7(11) . . . . ?
C7 N6 C24 C23 -177.3(3) . . . . ?
C7 C8 C9 C10 56.6(5) . . . . ?
C8 C7 C12 C11 54.9(5) . . . . ?
C8 C9 C10 C11 -57.0(5) . . . . ?
C9 C10 C11 C12 56.1(5) . . . . ?
C10 C11 C12 C7 -55.3(5) . . . . ?
C12 C7 C8 C9 -55.4(5) . . . . ?
C13 N7 C1 C2 95.9(3) . . . . ?
C13 N7 C1 C6 -140.8(3) . . . . ?
C13 N7 C1A C2A -88.0(7) . . . . ?
C13 N7 C1A C6A 147.9(6) . . . . ?
C13 C14 C15 C16 166.2(3) . . . . ?
C14 N5 C17 C16 -2.3(4) . . . . ?
C14 N5 C17 C18 171.9(3) . . . . ?
C14 C15 C16 C17 0.0(4) . . . . ?
C15 C16 C17 N5 1.5(4) . . . . ?
C15 C16 C17 C18 -172.2(3) . . . . ?
C16 C17 C18 C19 7.0(4) . . . . ?
C16 C17 C18 C20 125.5(3) . . . . ?
C16 C17 C18 C25 -115.1(3) . . . . ?
C17 N5 C14 C13 -164.9(3) . . . . ?
C17 N5 C14 C15 2.3(4) . . . . ?
C17 C18 C20 N4 48.8(4) . . . . ?
C17 C18 C20 C21 -127.4(3) . . . . ?
C17 C18 C25 N1 -56.6(3) . . . . ?
C17 C18 C25 C26 124.8(3) . . . . ?
C18 C20 C21 C22 175.9(3) . . . . ?
C18 C25 C26 C27 -179.2(3) . . . . ?
C19 C18 C20 N4 167.0(3) . . . . ?
C19 C18 C20 C21 -9.2(5) . . . . ?
C19 C18 C25 N1 -177.1(3) . . . . ?
C19 C18 C25 C26 4.3(4) . . . . ?
C20 N4 C23 C22 -2.9(4) . . . . ?
C20 N4 C23 C24 163.2(3) . . . . ?
C20 C18 C25 N1 62.6(3) . . . . ?
C20 C18 C25 C26 -116.0(3) . . . . ?
C20 C21 C22 C23 -1.2(4) . . . . ?
C21 C22 C23 N4 2.6(4) . . . . ?
C21 C22 C23 C24 -164.1(3) . . . . ?
C22 C23 C24 N6 154.9(4) . . . . ?
C23 N4 C20 C18 -174.6(3) . . . . ?
C23 N4 C20 C21 2.1(4) . . . . ?
C24 N6 C7 C8 -138.3(4) . . . . ?
C24 N6 C7 C12 98.6(4) . . . . ?
C25 N1 C29 C28 -0.3(5) . . . . ?
C25 N1 C29 C30 177.8(3) . . . . ?
C25 C18 C20 N4 -71.3(4) . . . . ?
C25 C18 C20 C21 112.5(4) . . . . ?
C25 C26 C27 C28 -0.1(5) . . . . ?
C26 C27 C28 C29 -2.1(5) . . . . ?
C27 C28 C29 N1 2.3(5) . . . . ?
C27 C28 C29 C30 -175.7(3) . . . . ?
C28 C29 C30 C31 -3.1(4) . . . . ?
C28 C29 C30 C32 -124.1(3) . . . . ?
C28 C29 C30 C37 116.7(3) . . . . ?
C29 N1 C25 C18 179.3(3) . . . . ?
C29 N1 C25 C26 -2.0(4) . . . . ?
C29 C30 C32 N3 -62.4(4) . . . . ?
C29 C30 C32 C33 118.8(3) . . . . ?
C29 C30 C37 N2 60.9(4) . . . . ?
C29 C30 C37 C38 -117.3(3) . . . . ?
C30 C32 C33 C34 176.1(3) . . . . ?
C30 C37 C38 C39 175.3(3) . . . . ?
C31 C30 C32 N3 176.9(3) . . . . ?
C31 C30 C32 C33 -1.9(4) . . . . ?
C31 C30 C37 N2 -179.7(3) . . . . ?
C31 C30 C37 C38 2.1(4) . . . . ?
C32 N3 C36 C35 -0.2(5) . . . . ?
C32 C30 C37 N2 -59.2(3) . . . . ?
C32 C30 C37 C38 122.6(3) . . . . ?
C32 C33 C34 C35 0.0(6) . . . . ?
C33 C34 C35 C36 2.4(6) . . . . ?
C34 C35 C36 N3 -2.3(6) . . . . ?
C36 N3 C32 C30 -176.1(3) . . . . ?
C36 N3 C32 C33 2.7(5) . . . . ?
C37 N2 C41 C40 0.8(5) . . . . ?
C37 C30 C32 N3 56.0(4) . . . . ?
C37 C30 C32 C33 -122.8(3) . . . . ?
C37 C38 C39 C40 1.7(5) . . . . ?
C38 C39 C40 C41 0.7(5) . . . . ?
C39 C40 C41 N2 -2.0(5) . . . . ?
C41 N2 C37 C30 -176.6(3) . . . . ?
C41 N2 C37 C38 1.6(5) . . . . ?
C4 C5 C6 C1 54.7 . . . . ?
C1 N7 C13 C14 -178.4(3) . . . . ?
C1 C2 C3 C4 -54.7 . . . . ?
C2 C1 C6 C5 -54.7 . . . . ?
C3 C4 C5 C6 -54.6 . . . . ?
C5 C4 C3 C2 54.6 . . . . ?
C6 C1 C2 C3 54.7 . . . . ?
C1A N7 C13 C14 -172.8(8) . . . . ?
C1A C2A C3A C4A 54.7 . . . . ?
C2A C1A C6A C5A 54.7 . . . . ?
C2A C3A C4A C5A -54.7 . . . . ?
C3A C4A C5A C6A 54.6 . . . . ?
C4A C5A C6A C1A -54.7 . . . . ?
C6A C1A C2A C3A -54.7 . . . . ?
F6C C5C S1C O2C 178.6 . . . . ?
F6C C5C S1C O3C 58.3 . . . . ?
F6C C5C S1C O4C -61.7 . . . . ?
F7C C5C S1C O2C -61.5 . . . . ?
F7C C5C S1C O3C 178.2 . . . . ?
F7C C5C S1C O4C 58.3 . . . . ?
F8C C5C S1C O2C 57.7 . . . . ?
F8C C5C S1C O3C -62.6 . . . . ?
F8C C5C S1C O4C 177.5 . . . . ?
F26C C25C S21C O22C 178.2 . . . . ?
F26C C25C S21C O23C -61.5 . . . . ?
F26C C25C S21C O24C 58.2 . . . . ?
F27C C25C S21C O22C 58.3 . . . . ?
F27C C25C S21C O23C 178.6 . . . . ?
F27C C25C S21C O24C -61.7 . . . . ?
F28C C25C S21C O22C -62.5 . . . . ?
F28C C25C S21C O23C 57.8 . . . . ?
F28C C25C S21C O24C 177.5 . . . . ?
S10C C14C F15C C14C -134.7(7) . . . 3_656 ?
S10C C14C F15C F15C -134.7(7) . . . 3_656 ?
S10C C14C F15C F17C 156(4) . . . 3_656 ?
S10C C14C F17C F15C 136.7(9) . . . 3_656 ?
F15C C14C S10C O11C 108.7(9) 3_656 . . . ?
F15C C14C S10C O11C 178.2 . . . . ?
F15C C14C S10C O12C -11.4(9) 3_656 . . . ?
F15C C14C S10C O12C 58.2 . . . . ?
F15C C14C S10C O13C -61.5 . . . . ?
F15C C14C S10C O13C -131.1(9) 3_656 . . . ?
F15C C14C F15C C14C 0.0(2) 3_656 . . 3_656 ?
F15C C14C F15C F17C -70(4) 3_656 . . 3_656 ?
F15C C14C F17C F15C 15.0(9) . . . 3_656 ?
F16C C14C S10C O11C -62.5 . . . . ?
F16C C14C S10C O12C 177.5 . . . . ?
F16C C14C S10C O13C 57.8 . . . . ?
F16C C14C F15C C14C 103.8(7) . . . 3_656 ?
F16C C14C F15C F15C 103.8(7) . . . 3_656 ?
F16C C14C F15C F17C 34(4) . . . 3_656 ?
F16C C14C F17C F15C -101.0(9) . . . 3_656 ?
F17C C14C S10C O11C 58.3 . . . . ?
F17C C14C S10C O12C -61.7 . . . . ?
F17C C14C S10C O13C 178.6 . . . . ?
F17C C14C F15C C14C -12.8(7) . . . 3_656 ?
F17C C14C F15C F15C -12.8(7) . . . 3_656 ?
F17C C14C F15C F17C -82(4) . . . 3_656 ?
